data_1508626
loop_
_publ_author_name
'Cai, Quan'
'Liu, Chuan'
'Liang, Xiao-Wei'
'You, Shu-Li'

_publ_section_title
;
 Enantioselective construction of pyrroloindolines via chiral phosphoric
 acid catalyzed cascade Michael addition-cyclization of tryptamines.
;
_journal_issue 17
_journal_name_full 'Organic letters'
_journal_page_first 4588
_journal_page_last 4590
_journal_paper_doi 10.1021/ol302043s
_journal_volume 14
_journal_year 2012
_chemical_absolute_configuration ad
_chemical_formula_sum 'C34 H30 Br N3 O6 S'
_chemical_formula_weight 688.58
_chemical_name_systematic
; 
 ? 
;
_space_group_IT_number 96
_symmetry_cell_setting tetragonal
_symmetry_space_group_name_Hall 'P 4nw 2abw'
_symmetry_space_group_name_H-M 'P 43 21 2'
_atom_sites_solution_hydrogens geom
_atom_sites_solution_primary direct
_atom_sites_solution_secondary difmap
_audit_creation_method SHELXL-97
_cell_angle_alpha 90.00
_cell_angle_beta 90.00
_cell_angle_gamma 90.00
_cell_formula_units_Z 8
_cell_length_a 10.0277(2)
_cell_length_b 10.0277(2)
_cell_length_c 61.0217(12)
_cell_measurement_reflns_used 9925
_cell_measurement_temperature 133(2)
_cell_measurement_theta_max 69.86
_cell_measurement_theta_min 2.90
_cell_volume 6136.0(2)
_computing_cell_refinement 'Bruker SAINT'
_computing_data_collection 'Bruker APEX2'
_computing_data_reduction 'Bruker SAINT'
_computing_molecular_graphics 'Bruker SHELXTL'
_computing_publication_material 'Bruker SHELXTL'
_computing_structure_refinement 'SHELXL-97 (Sheldrick, 2008)'
_computing_structure_solution 'SHELXS-97 (Sheldrick, 2008)'
_diffrn_ambient_temperature 133(2)
_diffrn_measured_fraction_theta_full 0.991
_diffrn_measured_fraction_theta_max 0.991
_diffrn_measurement_device_type 'Bruker APEX-II CCD'
_diffrn_measurement_method '\f and \w scans'
_diffrn_radiation_monochromator graphite
_diffrn_radiation_source 'fine-focus sealed tube'
_diffrn_radiation_type CuK\a
_diffrn_radiation_wavelength 1.54178
_diffrn_reflns_av_R_equivalents 0.0389
_diffrn_reflns_av_sigmaI/netI 0.0313
_diffrn_reflns_limit_h_max 12
_diffrn_reflns_limit_h_min -12
_diffrn_reflns_limit_k_max 12
_diffrn_reflns_limit_k_min -12
_diffrn_reflns_limit_l_max 55
_diffrn_reflns_limit_l_min -74
_diffrn_reflns_number 30804
_diffrn_reflns_theta_full 69.90
_diffrn_reflns_theta_max 69.90
_diffrn_reflns_theta_min 2.90
_exptl_absorpt_coefficient_mu 2.893
_exptl_absorpt_correction_T_max 0.6708
_exptl_absorpt_correction_T_min 0.5316
_exptl_absorpt_correction_type multi-scan
_exptl_absorpt_process_details sadabs
_exptl_crystal_colour yellow
_exptl_crystal_density_diffrn 1.491
_exptl_crystal_density_method 'not measured'
_exptl_crystal_description block
_exptl_crystal_F_000 2832
_exptl_crystal_size_max 0.25
_exptl_crystal_size_mid 0.20
_exptl_crystal_size_min 0.15
_refine_diff_density_max 0.316
_refine_diff_density_min -0.397
_refine_diff_density_rms 0.051
_refine_ls_abs_structure_details 'Flack H D (1983), Acta Cryst. A39, 876-881'
_refine_ls_abs_structure_Flack 0.002(12)
_refine_ls_extinction_method none
_refine_ls_goodness_of_fit_ref 1.101
_refine_ls_hydrogen_treatment constr
_refine_ls_matrix_type full
_refine_ls_number_parameters 406
_refine_ls_number_reflns 5732
_refine_ls_number_restraints 0
_refine_ls_restrained_S_all 1.101
_refine_ls_R_factor_all 0.0291
_refine_ls_R_factor_gt 0.0286
_refine_ls_shift/su_max 0.001
_refine_ls_shift/su_mean 0.000
_refine_ls_structure_factor_coef Fsqd
_refine_ls_weighting_details 'calc w=1/[\s^2^(Fo^2^)+(0.0306P)^2^+2.7364P] where P=(Fo^2^+2Fc^2^)/3'
_refine_ls_weighting_scheme calc
_refine_ls_wR_factor_gt 0.0714
_refine_ls_wR_factor_ref 0.0717
_reflns_number_gt 5666
_reflns_number_total 5732
_reflns_threshold_expression >2sigma(I)
_cod_data_source_file ol302043s_si_002.cif
_cod_data_source_block cu_dm12246_0m
_cod_depositor_comments
;
The following automatic conversions were performed:

'_symmetry_cell_setting' value 'Tetragonal' changed to 'tetragonal'
according to /home/saulius/struct/CIF-dictionaries/cif_core.dic
dictionary named 'cif_core.dic' version 2.4.2 from 2011-04-26.

Automatic conversion script
Id: cif_fix_values 1891 2012-01-12 08:04:46Z andrius 
;
_cod_original_sg_symbol_H-M P4(3)2(1)2
_cod_database_code 1508626

loop_
_symmetry_equiv_pos_as_xyz
'x, y, z'
'-y+1/2, x+1/2, z+3/4'
'y+1/2, -x+1/2, z+1/4'
'x+1/2, -y+1/2, -z+1/4'
'-x+1/2, y+1/2, -z+3/4'
'-x, -y, z+1/2'
'y, x, -z'
'-y, -x, -z+1/2'

loop_
_atom_site_label
_atom_site_type_symbol
_atom_site_fract_x
_atom_site_fract_y
_atom_site_fract_z
_atom_site_U_iso_or_equiv
_atom_site_adp_type
_atom_site_occupancy
_atom_site_symmetry_multiplicity
_atom_site_calc_flag
_atom_site_refinement_flags
Br1 Br 0.40331(3) -0.13174(3) 0.120471(4) 0.03546(8) Uani 1 1 d .
S1 S 1.17049(6) 0.16784(5) 0.169742(8) 0.02366(12) Uani 1 1 d .
N1 N 0.80509(19) 0.13222(18) 0.15822(3) 0.0221(4) Uani 1 1 d .
N2 N 1.04017(19) 0.08025(19) 0.16226(3) 0.0221(4) Uani 1 1 d .
N3 N 1.3521(2) -0.12406(19) 0.24941(3) 0.0298(4) Uani 1 1 d .
O1 O 0.7643(3) -0.0019(3) 0.25097(3) 0.0674(9) Uani 1 1 d .
O2 O 0.71712(19) 0.36382(19) 0.18541(3) 0.0355(4) Uani 1 1 d .
O3 O 1.12184(19) 0.29703(16) 0.17535(3) 0.0311(4) Uani 1 1 d .
O4 O 1.26984(18) 0.1505(2) 0.15305(2) 0.0345(4) Uani 1 1 d .
O5 O 1.28698(18) -0.11123(18) 0.26622(3) 0.0336(4) Uani 1 1 d .
O6 O 1.4480(2) -0.1998(2) 0.24772(4) 0.0537(6) Uani 1 1 d .
C1 C 0.7210(2) 0.0264(2) 0.15516(3) 0.0194(4) Uani 1 1 d .
C2 C 0.6184(2) 0.0116(2) 0.13989(3) 0.0223(4) Uani 1 1 d .
H2 H 0.5990 0.0787 0.1294 0.027 Uiso 1 1 calc R
C3 C 0.5459(2) -0.1066(2) 0.14084(3) 0.0234(5) Uani 1 1 d .
C4 C 0.5706(2) -0.2074(2) 0.15569(4) 0.0260(5) Uani 1 1 d .
H4 H 0.5171 -0.2855 0.1559 0.031 Uiso 1 1 calc R
C5 C 0.6770(2) -0.1914(2) 0.17040(4) 0.0226(4) Uani 1 1 d .
H5 H 0.6977 -0.2600 0.1806 0.027 Uiso 1 1 calc R
C6 C 0.7512(2) -0.0762(2) 0.17005(3) 0.0178(4) Uani 1 1 d .
C7 C 0.8709(2) -0.0374(2) 0.18372(3) 0.0175(4) Uani 1 1 d .
C8 C 0.9920(2) -0.1282(2) 0.17882(3) 0.0195(4) Uani 1 1 d .
H8A H 1.0547 -0.1296 0.1914 0.023 Uiso 1 1 calc R
H8B H 0.9629 -0.2205 0.1756 0.023 Uiso 1 1 calc R
C9 C 1.0566(2) -0.0645(2) 0.15869(3) 0.0233(5) Uani 1 1 d .
H9A H 1.1522 -0.0887 0.1577 0.028 Uiso 1 1 calc R
H9B H 1.0110 -0.0932 0.1451 0.028 Uiso 1 1 calc R
C10 C 0.9099(2) 0.1020(2) 0.17373(3) 0.0180(4) Uani 1 1 d .
H10 H 0.9173 0.1722 0.1853 0.022 Uiso 1 1 calc R
C11 C 0.8050(3) 0.2572(2) 0.14594(3) 0.0255(5) Uani 1 1 d .
H11A H 0.8240 0.2376 0.1303 0.031 Uiso 1 1 calc R
H11B H 0.8777 0.3147 0.1515 0.031 Uiso 1 1 calc R
C12 C 0.6740(2) 0.3335(2) 0.14742(3) 0.0235(4) Uani 1 1 d .
H12A H 0.6783 0.4112 0.1374 0.028 Uiso 1 1 calc R
H12B H 0.6010 0.2750 0.1422 0.028 Uiso 1 1 calc R
C13 C 0.6405(2) 0.3823(2) 0.17021(3) 0.0229(4) Uani 1 1 d .
C14 C 0.5118(2) 0.4537(2) 0.17370(4) 0.0225(4) Uani 1 1 d .
C15 C 0.4170(3) 0.4723(2) 0.15704(4) 0.0274(5) Uani 1 1 d .
H15 H 0.4328 0.4368 0.1428 0.033 Uiso 1 1 calc R
C16 C 0.3004(3) 0.5421(3) 0.16124(5) 0.0343(6) Uani 1 1 d .
H16 H 0.2371 0.5553 0.1499 0.041 Uiso 1 1 calc R
C17 C 0.2759(3) 0.5928(3) 0.18200(5) 0.0373(6) Uani 1 1 d .
H17 H 0.1953 0.6394 0.1849 0.045 Uiso 1 1 calc R
C18 C 0.3687(3) 0.5756(2) 0.19846(4) 0.0344(6) Uani 1 1 d .
H18 H 0.3520 0.6113 0.2126 0.041 Uiso 1 1 calc R
C19 C 0.4858(3) 0.5068(2) 0.19449(4) 0.0268(5) Uani 1 1 d .
H19 H 0.5489 0.4954 0.2059 0.032 Uiso 1 1 calc R
C20 C 0.8405(2) -0.0299(2) 0.20844(3) 0.0192(4) Uani 1 1 d .
H20A H 0.8153 -0.1199 0.2137 0.023 Uiso 1 1 calc R
H20B H 0.9227 -0.0033 0.2163 0.023 Uiso 1 1 calc R
C21 C 0.7298(2) 0.0671(2) 0.21432(3) 0.0200(4) Uani 1 1 d .
H21A H 0.7567 0.1584 0.2100 0.024 Uiso 1 1 calc R
H21B H 0.6484 0.0437 0.2060 0.024 Uiso 1 1 calc R
C22 C 0.6986(2) 0.0654(2) 0.23850(4) 0.0269(5) Uani 1 1 d .
C23 C 0.5843(2) 0.1458(2) 0.24687(3) 0.0216(4) Uani 1 1 d .
C24 C 0.5217(2) 0.2428(2) 0.23442(4) 0.0236(4) Uani 1 1 d .
H24 H 0.5525 0.2611 0.2200 0.028 Uiso 1 1 calc R
C25 C 0.4147(2) 0.3135(2) 0.24282(4) 0.0273(5) Uani 1 1 d .
H25 H 0.3723 0.3801 0.2342 0.033 Uiso 1 1 calc R
C26 C 0.3696(2) 0.2868(2) 0.26386(4) 0.0287(5) Uani 1 1 d .
H26 H 0.2962 0.3352 0.2697 0.034 Uiso 1 1 calc R
C27 C 0.4311(2) 0.1897(3) 0.27639(4) 0.0288(5) Uani 1 1 d .
H27 H 0.3990 0.1708 0.2907 0.035 Uiso 1 1 calc R
C28 C 0.5386(2) 0.1206(3) 0.26822(3) 0.0262(5) Uani 1 1 d .
H28 H 0.5820 0.0557 0.2770 0.031 Uiso 1 1 calc R
C29 C 1.2347(2) 0.0912(2) 0.19358(3) 0.0214(4) Uani 1 1 d .
C30 C 1.1759(2) 0.1192(2) 0.21378(3) 0.0213(4) Uani 1 1 d .
H30 H 1.1096 0.1865 0.2149 0.026 Uiso 1 1 calc R
C31 C 1.2149(2) 0.0483(2) 0.23216(3) 0.0218(4) Uani 1 1 d .
H31 H 1.1747 0.0647 0.2460 0.026 Uiso 1 1 calc R
C32 C 1.3132(2) -0.0466(2) 0.22988(4) 0.0223(4) Uani 1 1 d .
C33 C 1.3767(2) -0.0731(2) 0.21015(4) 0.0256(5) Uani 1 1 d .
H33 H 1.4457 -0.1378 0.2093 0.031 Uiso 1 1 calc R
C34 C 1.3369(2) -0.0028(2) 0.19178(4) 0.0253(5) Uani 1 1 d .
H34 H 1.3787 -0.0184 0.1781 0.030 Uiso 1 1 calc R

loop_
_atom_site_aniso_label
_atom_site_aniso_U_11
_atom_site_aniso_U_22
_atom_site_aniso_U_33
_atom_site_aniso_U_23
_atom_site_aniso_U_13
_atom_site_aniso_U_12
Br1 0.03315(14) 0.03632(15) 0.03692(13) -0.01262(11) -0.01398(11) 0.00907(10)
S1 0.0286(3) 0.0255(3) 0.0169(2) 0.0034(2) 0.0030(2) -0.0083(2)
N1 0.0294(10) 0.0151(8) 0.0219(8) 0.0054(7) -0.0025(7) 0.0015(7)
N2 0.0277(10) 0.0232(10) 0.0154(8) 0.0006(7) 0.0044(7) -0.0027(8)
N3 0.0327(10) 0.0248(10) 0.0317(10) 0.0017(9) -0.0075(9) 0.0018(9)
O1 0.0749(16) 0.106(2) 0.0216(8) 0.0220(11) 0.0129(10) 0.0669(15)
O2 0.0425(10) 0.0385(10) 0.0256(8) -0.0051(8) -0.0103(8) 0.0148(9)
O3 0.0415(10) 0.0210(7) 0.0308(8) 0.0069(7) -0.0048(8) -0.0104(7)
O4 0.0358(9) 0.0489(11) 0.0188(7) 0.0039(8) 0.0088(7) -0.0144(8)
O5 0.0379(9) 0.0364(10) 0.0265(8) 0.0068(8) -0.0024(7) -0.0033(8)
O6 0.0561(13) 0.0564(13) 0.0486(11) 0.0079(11) -0.0031(11) 0.0343(11)
C1 0.0240(11) 0.0180(10) 0.0163(9) -0.0015(8) 0.0025(8) 0.0041(8)
C2 0.0279(12) 0.0215(10) 0.0175(9) -0.0021(8) -0.0020(9) 0.0083(9)
C3 0.0221(10) 0.0258(11) 0.0222(10) -0.0074(9) -0.0038(9) 0.0043(9)
C4 0.0241(11) 0.0203(11) 0.0337(12) -0.0025(9) -0.0002(10) 0.0003(9)
C5 0.0244(11) 0.0177(10) 0.0259(10) 0.0035(9) 0.0009(9) 0.0014(8)
C6 0.0216(10) 0.0160(9) 0.0158(9) -0.0010(8) 0.0011(8) 0.0049(8)
C7 0.0216(10) 0.0163(9) 0.0146(9) 0.0030(8) 0.0011(8) 0.0023(8)
C8 0.0223(10) 0.0174(10) 0.0189(9) 0.0006(8) 0.0015(8) 0.0026(9)
C9 0.0267(11) 0.0228(11) 0.0203(9) -0.0030(9) 0.0046(9) -0.0003(9)
C10 0.0237(10) 0.0146(9) 0.0157(8) 0.0017(8) 0.0021(8) -0.0006(8)
C11 0.0384(13) 0.0175(10) 0.0207(10) 0.0081(9) 0.0064(10) 0.0049(9)
C12 0.0360(12) 0.0180(10) 0.0165(9) 0.0027(8) -0.0006(9) 0.0041(9)
C13 0.0327(11) 0.0152(9) 0.0208(9) 0.0006(8) 0.0001(9) -0.0004(9)
C14 0.0294(12) 0.0138(9) 0.0243(10) -0.0005(8) -0.0020(9) -0.0033(8)
C15 0.0310(12) 0.0190(10) 0.0323(11) -0.0023(9) -0.0053(10) -0.0047(10)
C16 0.0263(13) 0.0271(12) 0.0496(15) -0.0006(11) -0.0111(11) -0.0037(10)
C17 0.0270(12) 0.0273(12) 0.0578(16) -0.0012(12) 0.0064(12) -0.0008(10)
C18 0.0442(15) 0.0256(12) 0.0333(12) -0.0018(10) 0.0114(12) 0.0018(11)
C19 0.0378(13) 0.0187(11) 0.0239(10) 0.0020(9) 0.0003(10) 0.0009(9)
C20 0.0213(11) 0.0209(10) 0.0153(9) 0.0052(8) 0.0009(8) 0.0033(8)
C21 0.0220(10) 0.0231(10) 0.0149(9) 0.0037(8) 0.0027(8) 0.0044(8)
C22 0.0297(12) 0.0335(13) 0.0175(10) 0.0058(10) 0.0010(9) 0.0095(10)
C23 0.0234(10) 0.0238(10) 0.0175(9) -0.0024(8) -0.0011(8) 0.0021(9)
C24 0.0271(11) 0.0207(11) 0.0229(10) 0.0022(9) 0.0040(9) 0.0009(9)
C25 0.0281(12) 0.0226(11) 0.0313(11) 0.0024(9) 0.0004(10) 0.0051(9)
C26 0.0226(11) 0.0283(11) 0.0351(12) -0.0073(10) 0.0065(10) 0.0027(9)
C27 0.0305(12) 0.0345(13) 0.0213(10) -0.0060(10) 0.0053(10) -0.0001(10)
C28 0.0294(11) 0.0321(12) 0.0172(9) -0.0010(10) -0.0002(9) 0.0052(10)
C29 0.0227(10) 0.0212(10) 0.0202(9) -0.0005(9) 0.0006(8) -0.0061(9)
C30 0.0227(10) 0.0216(10) 0.0195(9) -0.0028(9) 0.0032(8) 0.0001(9)
C31 0.0225(11) 0.0248(11) 0.0181(9) -0.0034(9) 0.0008(9) -0.0005(9)
C32 0.0201(10) 0.0228(11) 0.0241(10) 0.0000(9) -0.0024(9) -0.0016(9)
C33 0.0189(10) 0.0247(11) 0.0332(11) -0.0044(9) 0.0011(9) 0.0009(9)
C34 0.0232(11) 0.0299(12) 0.0227(10) -0.0080(9) 0.0069(9) -0.0054(9)

loop_
_atom_type_symbol
_atom_type_description
_atom_type_scat_dispersion_real
_atom_type_scat_dispersion_imag
_atom_type_scat_source
C C 0.0181 0.0091 'International Tables Vol C Tables 4.2.6.8 and 6.1.1.4'
H H 0.0000 0.0000 'International Tables Vol C Tables 4.2.6.8 and 6.1.1.4'
N N 0.0311 0.0180 'International Tables Vol C Tables 4.2.6.8 and 6.1.1.4'
O O 0.0492 0.0322 'International Tables Vol C Tables 4.2.6.8 and 6.1.1.4'
S S 0.3331 0.5567 'International Tables Vol C Tables 4.2.6.8 and 6.1.1.4'
Br Br -0.6763 1.2805 'International Tables Vol C Tables 4.2.6.8 and 6.1.1.4'

loop_
_geom_angle_atom_site_label_1
_geom_angle_atom_site_label_2
_geom_angle_atom_site_label_3
_geom_angle
O3 S1 O4 121.19(11)
O3 S1 N2 106.31(11)
O4 S1 N2 106.91(10)
O3 S1 C29 108.80(10)
O4 S1 C29 106.17(11)
N2 S1 C29 106.67(10)
C1 N1 C10 112.00(17)
C1 N1 C11 126.55(19)
C10 N1 C11 121.05(18)
C9 N2 C10 108.03(17)
C9 N2 S1 118.60(16)
C10 N2 S1 119.14(14)
O5 N3 O6 123.6(2)
O5 N3 C32 118.79(19)
O6 N3 C32 117.6(2)
N1 C1 C2 128.9(2)
N1 C1 C6 110.33(19)
C2 C1 C6 120.8(2)
C3 C2 C1 116.6(2)
C3 C2 H2 121.7
C1 C2 H2 121.7
C4 C3 C2 123.9(2)
C4 C3 Br1 117.69(17)
C2 C3 Br1 118.43(16)
C3 C4 C5 118.2(2)
C3 C4 H4 120.9
C5 C4 H4 120.9
C6 C5 C4 119.8(2)
C6 C5 H5 120.1
C4 C5 H5 120.1
C5 C6 C1 120.6(2)
C5 C6 C7 129.59(19)
C1 C6 C7 109.79(19)
C6 C7 C20 113.29(18)
C6 C7 C8 111.40(17)
C20 C7 C8 111.91(16)
C6 C7 C10 102.27(16)
C20 C7 C10 112.65(16)
C8 C7 C10 104.61(17)
C9 C8 C7 104.04(17)
C9 C8 H8A 110.9
C7 C8 H8A 110.9
C9 C8 H8B 110.9
C7 C8 H8B 110.9
H8A C8 H8B 109.0
N2 C9 C8 104.13(17)
N2 C9 H9A 110.9
C8 C9 H9A 110.9
N2 C9 H9B 110.9
C8 C9 H9B 110.9
H9A C9 H9B 108.9
N1 C10 N2 111.01(16)
N1 C10 C7 104.96(17)
N2 C10 C7 105.57(16)
N1 C10 H10 111.6
N2 C10 H10 111.6
C7 C10 H10 111.6
N1 C11 C12 113.66(19)
N1 C11 H11A 108.8
C12 C11 H11A 108.8
N1 C11 H11B 108.8
C12 C11 H11B 108.8
H11A C11 H11B 107.7
C13 C12 C11 114.09(18)
C13 C12 H12A 108.7
C11 C12 H12A 108.7
C13 C12 H12B 108.7
C11 C12 H12B 108.7
H12A C12 H12B 107.6
O2 C13 C14 120.67(19)
O2 C13 C12 120.8(2)
C14 C13 C12 118.58(19)
C19 C14 C15 118.7(2)
C19 C14 C13 118.2(2)
C15 C14 C13 123.1(2)
C16 C15 C14 120.2(2)
C16 C15 H15 119.9
C14 C15 H15 119.9
C17 C16 C15 120.2(2)
C17 C16 H16 119.9
C15 C16 H16 119.9
C18 C17 C16 120.0(2)
C18 C17 H17 120.0
C16 C17 H17 120.0
C17 C18 C19 120.4(2)
C17 C18 H18 119.8
C19 C18 H18 119.8
C18 C19 C14 120.4(2)
C18 C19 H19 119.8
C14 C19 H19 119.8
C21 C20 C7 114.01(17)
C21 C20 H20A 108.7
C7 C20 H20A 108.7
C21 C20 H20B 108.7
C7 C20 H20B 108.7
H20A C20 H20B 107.6
C22 C21 C20 112.01(17)
C22 C21 H21A 109.2
C20 C21 H21A 109.2
C22 C21 H21B 109.2
C20 C21 H21B 109.2
H21A C21 H21B 107.9
O1 C22 C23 120.2(2)
O1 C22 C21 120.6(2)
C23 C22 C21 119.20(19)
C24 C23 C28 119.2(2)
C24 C23 C22 122.69(19)
C28 C23 C22 118.14(19)
C25 C24 C23 120.5(2)
C25 C24 H24 119.7
C23 C24 H24 119.7
C24 C25 C26 119.8(2)
C24 C25 H25 120.1
C26 C25 H25 120.1
C27 C26 C25 120.1(2)
C27 C26 H26 119.9
C25 C26 H26 119.9
C28 C27 C26 120.3(2)
C28 C27 H27 119.9
C26 C27 H27 119.9
C27 C28 C23 120.1(2)
C27 C28 H28 120.0
C23 C28 H28 120.0
C30 C29 C34 121.0(2)
C30 C29 S1 119.08(17)
C34 C29 S1 119.76(17)
C31 C30 C29 119.6(2)
C31 C30 H30 120.2
C29 C30 H30 120.2
C32 C31 C30 118.3(2)
C32 C31 H31 120.8
C30 C31 H31 120.8
C31 C32 C33 123.3(2)
C31 C32 N3 118.1(2)
C33 C32 N3 118.6(2)
C34 C33 C32 118.2(2)
C34 C33 H33 120.9
C32 C33 H33 120.9
C33 C34 C29 119.5(2)
C33 C34 H34 120.3
C29 C34 H34 120.3

loop_
_geom_bond_atom_site_label_1
_geom_bond_atom_site_label_2
_geom_bond_distance
Br1 C3 1.911(2)
S1 O3 1.4259(18)
S1 O4 1.4352(17)
S1 N2 1.639(2)
S1 C29 1.767(2)
N1 C1 1.368(3)
N1 C10 1.447(3)
N1 C11 1.460(3)
N2 C9 1.477(3)
N2 C10 1.498(3)
N3 O5 1.222(3)
N3 O6 1.230(3)
N3 C32 1.475(3)
O1 C22 1.211(3)
O2 C13 1.218(3)
C1 C2 1.397(3)
C1 C6 1.405(3)
C2 C3 1.391(3)
C2 H2 0.9500
C3 C4 1.380(3)
C4 C5 1.404(3)
C4 H4 0.9500
C5 C6 1.374(3)
C5 H5 0.9500
C6 C7 1.513(3)
C7 C20 1.541(3)
C7 C8 1.547(3)
C7 C10 1.575(3)
C8 C9 1.528(3)
C8 H8A 0.9900
C8 H8B 0.9900
C9 H9A 0.9900
C9 H9B 0.9900
C10 H10 1.0000
C11 C12 1.523(3)
C11 H11A 0.9900
C11 H11B 0.9900
C12 C13 1.512(3)
C12 H12A 0.9900
C12 H12B 0.9900
C13 C14 1.492(3)
C14 C19 1.400(3)
C14 C15 1.403(3)
C15 C16 1.387(4)
C15 H15 0.9500
C16 C17 1.387(4)
C16 H16 0.9500
C17 C18 1.380(4)
C17 H17 0.9500
C18 C19 1.384(4)
C18 H18 0.9500
C19 H19 0.9500
C20 C21 1.519(3)
C20 H20A 0.9900
C20 H20B 0.9900
C21 C22 1.508(3)
C21 H21A 0.9900
C21 H21B 0.9900
C22 C23 1.491(3)
C23 C24 1.385(3)
C23 C28 1.404(3)
C24 C25 1.384(3)
C24 H24 0.9500
C25 C26 1.388(3)
C25 H25 0.9500
C26 C27 1.383(4)
C26 H26 0.9500
C27 C28 1.375(3)
C27 H27 0.9500
C28 H28 0.9500
C29 C30 1.395(3)
C29 C34 1.397(3)
C30 C31 1.384(3)
C30 H30 0.9500
C31 C32 1.378(3)
C31 H31 0.9500
C32 C33 1.388(3)
C33 C34 1.383(3)
C33 H33 0.9500
C34 H34 0.9500

loop_
_geom_torsion_atom_site_label_1
_geom_torsion_atom_site_label_2
_geom_torsion_atom_site_label_3
_geom_torsion_atom_site_label_4
_geom_torsion
O3 S1 N2 C9 -170.88(15)
O4 S1 N2 C9 58.36(18)
C29 S1 N2 C9 -54.89(18)
O3 S1 N2 C10 -35.83(17)
O4 S1 N2 C10 -166.59(15)
C29 S1 N2 C10 80.15(17)
C10 N1 C1 C2 -172.1(2)
C11 N1 C1 C2 0.7(4)
C10 N1 C1 C6 7.2(2)
C11 N1 C1 C6 180.0(2)
N1 C1 C2 C3 -178.4(2)
C6 C1 C2 C3 2.3(3)
C1 C2 C3 C4 -0.4(3)
C1 C2 C3 Br1 179.53(15)
C2 C3 C4 C5 -1.5(3)
Br1 C3 C4 C5 178.57(16)
C3 C4 C5 C6 1.5(3)
C4 C5 C6 C1 0.4(3)
C4 C5 C6 C7 -178.5(2)
N1 C1 C6 C5 178.26(19)
C2 C1 C6 C5 -2.4(3)
N1 C1 C6 C7 -2.7(2)
C2 C1 C6 C7 176.70(19)
C5 C6 C7 C20 -61.9(3)
C1 C6 C7 C20 119.12(19)
C5 C6 C7 C8 65.3(3)
C1 C6 C7 C8 -113.64(19)
C5 C6 C7 C10 176.6(2)
C1 C6 C7 C10 -2.4(2)
C6 C7 C8 C9 84.4(2)
C20 C7 C8 C9 -147.60(18)
C10 C7 C8 C9 -25.3(2)
C10 N2 C9 C8 -34.5(2)
S1 N2 C9 C8 105.05(17)
C7 C8 C9 N2 36.8(2)
C1 N1 C10 N2 105.2(2)
C11 N1 C10 N2 -68.0(2)
C1 N1 C10 C7 -8.4(2)
C11 N1 C10 C7 178.36(17)
C9 N2 C10 N1 -95.1(2)
S1 N2 C10 N1 125.61(16)
C9 N2 C10 C7 18.1(2)
S1 N2 C10 C7 -121.18(16)
C6 C7 C10 N1 6.21(19)
C20 C7 C10 N1 -115.74(19)
C8 C7 C10 N1 122.48(17)
C6 C7 C10 N2 -111.15(17)
C20 C7 C10 N2 126.90(18)
C8 C7 C10 N2 5.1(2)
C1 N1 C11 C12 59.6(3)
C10 N1 C11 C12 -128.3(2)
N1 C11 C12 C13 64.6(3)
C11 C12 C13 O2 2.4(3)
C11 C12 C13 C14 -177.68(18)
O2 C13 C14 C19 4.3(3)
C12 C13 C14 C19 -175.6(2)
O2 C13 C14 C15 -176.9(2)
C12 C13 C14 C15 3.2(3)
C19 C14 C15 C16 0.1(3)
C13 C14 C15 C16 -178.6(2)
C14 C15 C16 C17 -0.7(4)
C15 C16 C17 C18 1.0(4)
C16 C17 C18 C19 -0.7(4)
C17 C18 C19 C14 0.1(4)
C15 C14 C19 C18 0.2(3)
C13 C14 C19 C18 179.0(2)
C6 C7 C20 C21 -57.9(2)
C8 C7 C20 C21 175.11(18)
C10 C7 C20 C21 57.6(2)
C7 C20 C21 C22 176.88(19)
C20 C21 C22 O1 4.3(4)
C20 C21 C22 C23 -174.7(2)
O1 C22 C23 C24 167.6(3)
C21 C22 C23 C24 -13.4(4)
O1 C22 C23 C28 -12.8(4)
C21 C22 C23 C28 166.2(2)
C28 C23 C24 C25 -0.5(3)
C22 C23 C24 C25 179.1(2)
C23 C24 C25 C26 -0.1(4)
C24 C25 C26 C27 -0.1(4)
C25 C26 C27 C28 1.0(4)
C26 C27 C28 C23 -1.7(4)
C24 C23 C28 C27 1.4(4)
C22 C23 C28 C27 -178.2(2)
O3 S1 C29 C30 32.7(2)
O4 S1 C29 C30 164.65(18)
N2 S1 C29 C30 -81.59(19)
O3 S1 C29 C34 -151.65(18)
O4 S1 C29 C34 -19.7(2)
N2 S1 C29 C34 94.0(2)
C34 C29 C30 C31 -3.1(3)
S1 C29 C30 C31 172.47(17)
C29 C30 C31 C32 1.2(3)
C30 C31 C32 C33 1.1(4)
C30 C31 C32 N3 -178.57(19)
O5 N3 C32 C31 7.4(3)
O6 N3 C32 C31 -173.5(2)
O5 N3 C32 C33 -172.3(2)
O6 N3 C32 C33 6.8(3)
C31 C32 C33 C34 -1.6(4)
N3 C32 C33 C34 178.1(2)
C32 C33 C34 C29 -0.3(3)
C30 C29 C34 C33 2.6(3)
S1 C29 C34 C33 -172.94(17)
